data_7007191
loop_
_publ_author_name
'Carbonera, Chiara'
'S\'anchez Costa, Jos\'e'
'Money, Victoria A.'
'Elha\"ik, J\'er\^ome'
'Howard, Judith A. K.'
'Halcrow, Malcolm A.'
'L\'etard, Jean-Fran\,cois'

_publ_section_title
;
 Photomagnetic properties of iron(II) spin crossover complexes of
 2,6-dipyrazolylpyridine and 2,6-dipyrazolylpyrazine ligands.
;
_journal_issue 25
_journal_name_full 'Dalton transactions (Cambridge, England : 2003)'
_journal_page_first 3058
_journal_page_last 3066
_journal_paper_doi 10.1039/b601366j
_journal_year 2006
_chemical_formula_moiety 'C24 H22 Fe N10 O2, 2(Cl O4)'
_chemical_formula_sum 'C24 H22 Cl2 Fe N10 O10'
_chemical_formula_weight 737.27
_chemical_name_common
;
Bis(2,6-di(pyrazol-1-yl)-4-(hydroxymethyl)pyridine)iron(ii)
diperchlorate (compound 5)
;
_chemical_name_systematic
;
Bis[2,6-di(pyrazol-1-yl)-4-(hydroxymethyl)pyridine]iron(II)
diperchlorate (compound 5)
;
_space_group_IT_number 9
_symmetry_cell_setting monoclinic
_symmetry_space_group_name_Hall 'C -2yc'
_symmetry_space_group_name_H-M 'C 1 c 1'
_atom_sites_solution_hydrogens geom
_atom_sites_solution_primary direct
_atom_sites_solution_secondary difmap
_audit_creation_method SHELXL-97
_cell_angle_alpha 90.00
_cell_angle_beta 98.66(3)
_cell_angle_gamma 90.00
_cell_formula_units_Z 4
_cell_length_a 12.052(2)
_cell_length_b 12.043(2)
_cell_length_c 20.105(4)
_cell_measurement_reflns_used 4039
_cell_measurement_temperature 30(2)
_cell_measurement_theta_max 26.2365
_cell_measurement_theta_min 2.3695
_cell_volume 2884.8(9)
_computing_cell_refinement 'SMART version 5.060 (Bruker, 1999)'
_computing_data_collection 'SMART version 5.060 (Bruker, 1999)'
_computing_data_reduction 'SAINT version 6.02A (Bruker, 2001)'
_computing_molecular_graphics 'SHELXTL version 5.10 (Bruker, 1997)'
_computing_publication_material 'SHELXTL version 5.10 (Bruker, 1997)'
_computing_structure_refinement 'SHELXL-97 (Sheldrick, 1997)'
_computing_structure_solution 'SHELXS-97 (Sheldrick, 1990)'
_diffrn_ambient_temperature 30(2)
_diffrn_measured_fraction_theta_full 0.917
_diffrn_measured_fraction_theta_max 0.917
_diffrn_measurement_device_type 'Bruker SMART 1000'
_diffrn_measurement_method /w
_diffrn_radiation_monochromator graphite
_diffrn_radiation_source 'fine-focus sealed tube'
_diffrn_radiation_type MoK\a
_diffrn_radiation_wavelength 0.71073
_diffrn_reflns_av_R_equivalents 0.0700
_diffrn_reflns_av_sigmaI/netI 0.1638
_diffrn_reflns_limit_h_max 15
_diffrn_reflns_limit_h_min -15
_diffrn_reflns_limit_k_max 12
_diffrn_reflns_limit_k_min -15
_diffrn_reflns_limit_l_max 25
_diffrn_reflns_limit_l_min -25
_diffrn_reflns_number 6507
_diffrn_reflns_theta_full 27.47
_diffrn_reflns_theta_max 27.47
_diffrn_reflns_theta_min 2.51
_diffrn_standards_decay_% 0
_diffrn_standards_interval_count 0
_diffrn_standards_interval_time 0
_diffrn_standards_number 0
_exptl_absorpt_coefficient_mu 0.784
_exptl_absorpt_correction_T_max 1.000000
_exptl_absorpt_correction_T_min 0.441651
_exptl_absorpt_correction_type multi-scan
_exptl_absorpt_process_details 'XPREP (SHELXTL, 1997)'
_exptl_crystal_colour yellow
_exptl_crystal_density_diffrn 1.697
_exptl_crystal_density_method 'not measured'
_exptl_crystal_description pyramid
_exptl_crystal_F_000 1504
_exptl_crystal_size_max 0.22
_exptl_crystal_size_mid 0.18
_exptl_crystal_size_min 0.18
_refine_diff_density_max 3.871
_refine_diff_density_min -4.577
_refine_diff_density_rms 0.276
_refine_ls_abs_structure_details 'Flack H D (1983), Acta Cryst. A39, 876-881'
_refine_ls_abs_structure_Flack 0.00(11)
_refine_ls_extinction_method none
_refine_ls_goodness_of_fit_ref 1.184
_refine_ls_hydrogen_treatment constr
_refine_ls_matrix_type full
_refine_ls_number_parameters 192
_refine_ls_number_reflns 4353
_refine_ls_number_restraints 2
_refine_ls_restrained_S_all 1.184
_refine_ls_R_factor_all 0.1344
_refine_ls_R_factor_gt 0.1289
_refine_ls_shift/su_max 0.001
_refine_ls_shift/su_mean 0.000
_refine_ls_structure_factor_coef Fsqd
_refine_ls_weighting_details 'calc w=1/[\s^2^(Fo^2^)+(0.2000P)^2^+0.0000P] where P=(Fo^2^+2Fc^2^)/3'
_refine_ls_weighting_scheme calc
_refine_ls_wR_factor_gt 0.3110
_refine_ls_wR_factor_ref 0.3200
_reflns_number_gt 3978
_reflns_number_total 4353
_reflns_threshold_expression >2sigma(I)
_cod_data_source_file b601366j.txt
_cod_data_source_block sad_3
_cod_depositor_comments
;
The following automatic conversions were performed:
'_symmetry_cell_setting' value 'Monoclinic' changed to 'monoclinic'
according to '/home/saulius/struct/CIF-dictionaries/cif_core.dic'
dictionary named 'cif_core.dic' version 2.4.1 from 2010-06-29.

Automatic conversion script
Id: cif_fix_enum 1527 2010-12-29 10:47:43Z saulius 
;
_cod_original_cell_volume 2884.9(10)
_cod_original_sg_symbol_Hall C-2yc
_cod_original_sg_symbol_H-M Cc
_cod_database_code 7007191

loop_
_symmetry_equiv_pos_as_xyz
'x, y, z'
'x, -y, z+1/2'
'x+1/2, y+1/2, z'
'x+1/2, -y+1/2, z+1/2'

loop_
_atom_site_label
_atom_site_type_symbol
_atom_site_fract_x
_atom_site_fract_y
_atom_site_fract_z
_atom_site_U_iso_or_equiv
_atom_site_adp_type
_atom_site_occupancy
_atom_site_symmetry_multiplicity
_atom_site_calc_flag
_atom_site_refinement_flags
_atom_site_disorder_assembly
_atom_site_disorder_group
Fe1 Fe 0.60133(9) 0.17826(10) 0.10681(7) 0.0082(4) Uiso 1 1 d . . .
N1 N 0.7695(6) 0.1162(7) 0.1412(4) 0.0110(16) Uiso 1 1 d . . .
N2 N 0.8001(6) 0.1201(7) 0.2095(4) 0.0080(15) Uiso 1 1 d . . .
C1 C 0.8603(8) 0.0748(9) 0.1184(5) 0.0124(18) Uiso 1 1 d . . .
H1 H 0.8639 0.0608 0.0733 0.015 Uiso 1 1 calc R . .
C2 C 0.9484(8) 0.0552(9) 0.1703(5) 0.0137(19) Uiso 1 1 d . . .
H2 H 1.0199 0.0295 0.1662 0.016 Uiso 1 1 calc R . .
C3 C 0.9084(8) 0.0814(8) 0.2287(5) 0.0098(17) Uiso 1 1 d . . .
H3 H 0.9463 0.0746 0.2724 0.012 Uiso 1 1 calc R . .
N3 N 0.6246(7) 0.1890(7) 0.2126(4) 0.0091(15) Uiso 1 1 d . . .
C4 C 0.7230(8) 0.1618(8) 0.2499(5) 0.0102(18) Uiso 1 1 d . . .
C5 C 0.7452(8) 0.1789(7) 0.3180(5) 0.0080(17) Uiso 1 1 d . . .
H5 H 0.8154 0.1622 0.3419 0.010 Uiso 1 1 calc R . .
C6 C 0.6609(8) 0.2216(8) 0.3504(5) 0.0113(17) Uiso 1 1 d . B .
C7 C 0.6869(8) 0.2462(8) 0.4251(5) 0.0122(18) Uiso 1 1 d . . .
H7A H 0.6347 0.3018 0.4364 0.015 Uiso 1 1 calc R A 2
H7B H 0.6754 0.1792 0.4499 0.015 Uiso 1 1 calc R A 2
O1 O 0.7970(6) 0.2843(6) 0.4456(4) 0.0132(14) Uiso 1 1 d . B 2
H1A H 0.8117 0.2816 0.4867 0.020 Uiso 1 1 calc R B 2
C8 C 0.5571(7) 0.2501(8) 0.3132(5) 0.0080(16) Uiso 1 1 d . . .
H8 H 0.4995 0.2805 0.3334 0.010 Uiso 1 1 calc R B .
C9 C 0.5454(8) 0.2307(8) 0.2451(5) 0.0112(18) Uiso 1 1 d . B .
N4 N 0.4458(6) 0.2586(7) 0.1994(4) 0.0082(14) Uiso 1 1 d . . .
N5 N 0.4477(6) 0.2529(7) 0.1319(4) 0.0085(14) Uiso 1 1 d . B .
C10 C 0.3450(7) 0.2954(8) 0.2123(5) 0.0084(16) Uiso 1 1 d . B .
H10 H 0.3247 0.3071 0.2546 0.010 Uiso 1 1 calc R . .
C11 C 0.2783(8) 0.3121(8) 0.1517(5) 0.0132(19) Uiso 1 1 d . . .
H11 H 0.2042 0.3365 0.1441 0.016 Uiso 1 1 calc R B .
C12 C 0.3466(7) 0.2844(8) 0.1035(5) 0.0109(17) Uiso 1 1 d . B .
H12 H 0.3235 0.2878 0.0573 0.013 Uiso 1 1 calc R . .
N10 N 0.6622(7) 0.3383(7) 0.0801(4) 0.0097(15) Uiso 1 1 d . . .
N9 N 0.6486(6) 0.3590(7) 0.0122(4) 0.0097(15) Uiso 1 1 d . . .
C13 C 0.4918(8) -0.0738(8) 0.0984(5) 0.0097(17) Uiso 1 1 d . . .
H13 H 0.4950 -0.0887 0.1441 0.012 Uiso 1 1 calc R . .
C14 C 0.4493(7) -0.1472(8) 0.0462(5) 0.0080(16) Uiso 1 1 d . . .
H14 H 0.4187 -0.2173 0.0505 0.010 Uiso 1 1 calc R . .
C15 C 0.4625(8) -0.0936(8) -0.0119(5) 0.0123(18) Uiso 1 1 d . . .
H15 H 0.4423 -0.1210 -0.0553 0.015 Uiso 1 1 calc R . .
N8 N 0.5783(7) 0.1831(6) 0.0004(4) 0.0082(15) Uiso 1 1 d . . .
C16 C 0.5406(8) 0.0944(9) -0.0364(5) 0.0140(19) Uiso 1 1 d . . .
C17 C 0.5354(7) 0.0862(8) -0.1047(5) 0.0105(18) Uiso 1 1 d . . .
H17 H 0.5100 0.0222 -0.1281 0.013 Uiso 1 1 calc R . .
C18 C 0.5707(8) 0.1798(8) -0.1374(5) 0.0124(19) Uiso 1 1 d . . .
C19 C 0.5705(8) 0.1779(8) -0.2131(5) 0.0125(19) Uiso 1 1 d . . .
H19A H 0.4965 0.1981 -0.2359 0.015 Uiso 1 1 calc R . .
H19B H 0.6235 0.2324 -0.2248 0.015 Uiso 1 1 calc R . .
O2 O 0.5997(6) 0.0712(6) -0.2353(4) 0.0101(13) Uiso 1 1 d . . .
H2A H 0.6615 0.0533 -0.2152 0.015 Uiso 1 1 calc R . .
C20 C 0.6088(8) 0.2762(9) -0.1005(5) 0.0133(18) Uiso 1 1 d . . .
H20 H 0.6319 0.3390 -0.1215 0.016 Uiso 1 1 calc R . .
C21 C 0.6100(7) 0.2723(8) -0.0322(5) 0.0099(17) Uiso 1 1 d . . .
N7 N 0.5096(7) 0.0052(7) 0.0045(4) 0.0101(15) Uiso 1 1 d . . .
N6 N 0.5273(6) 0.0211(7) 0.0728(4) 0.0075(15) Uiso 1 1 d . . .
C22 C 0.6713(8) 0.4659(8) -0.0008(5) 0.0115(17) Uiso 1 1 d . . .
H22 H 0.6660 0.4985 -0.0431 0.014 Uiso 1 1 calc R . .
C23 C 0.7031(8) 0.5171(9) 0.0592(5) 0.0144(19) Uiso 1 1 d . . .
H23 H 0.7234 0.5912 0.0664 0.017 Uiso 1 1 calc R . .
C24 C 0.6989(7) 0.4348(8) 0.1079(5) 0.0079(17) Uiso 1 1 d . . .
H24 H 0.7192 0.4459 0.1539 0.010 Uiso 1 1 calc R . .
Cl1 Cl 0.36947(17) 0.44465(18) 0.41447(11) 0.0100(5) Uiso 1 1 d . . .
O3 O 0.3117(6) 0.4083(6) 0.3497(4) 0.0154(15) Uiso 1 1 d . . .
O4 O 0.2888(6) 0.4915(6) 0.4535(4) 0.0146(15) Uiso 1 1 d . . .
O5 O 0.4252(6) 0.3510(7) 0.4500(4) 0.0166(15) Uiso 1 1 d . . .
O6 O 0.4507(6) 0.5257(7) 0.4020(4) 0.0144(14) Uiso 1 1 d . . .
Cl2 Cl 0.27857(17) 1.01284(18) 0.30122(11) 0.0097(5) Uiso 1 1 d . . .
O7 O 0.1766(6) 1.0591(6) 0.2633(4) 0.0153(15) Uiso 1 1 d . . .
O8 O 0.2553(6) 0.9755(7) 0.3661(4) 0.0169(15) Uiso 1 1 d . . .
O9 O 0.3174(6) 0.9190(7) 0.2653(4) 0.0194(16) Uiso 1 1 d . . .
O10 O 0.3633(6) 1.0988(7) 0.3119(4) 0.0179(15) Uiso 1 1 d . . .

loop_
_atom_type_symbol
_atom_type_description
_atom_type_scat_dispersion_real
_atom_type_scat_dispersion_imag
_atom_type_scat_source
C C 0.0033 0.0016 'International Tables Vol C Tables 4.2.6.8 and 6.1.1.4'
H H 0.0000 0.0000 'International Tables Vol C Tables 4.2.6.8 and 6.1.1.4'
N N 0.0061 0.0033 'International Tables Vol C Tables 4.2.6.8 and 6.1.1.4'
O O 0.0106 0.0060 'International Tables Vol C Tables 4.2.6.8 and 6.1.1.4'
Cl Cl 0.1484 0.1585 'International Tables Vol C Tables 4.2.6.8 and 6.1.1.4'
Fe Fe 0.3463 0.8444 'International Tables Vol C Tables 4.2.6.8 and 6.1.1.4'

loop_
_geom_angle_atom_site_label_1
_geom_angle_atom_site_label_2
_geom_angle_atom_site_label_3
_geom_angle
_geom_angle_site_symmetry_1
_geom_angle_site_symmetry_3
_geom_angle_publ_flag
N3 Fe1 N8 174.9(3) . . ?
N3 Fe1 N10 101.4(3) . . ?
N8 Fe1 N10 73.8(3) . . ?
N3 Fe1 N6 111.1(3) . . ?
N8 Fe1 N6 73.7(3) . . ?
N10 Fe1 N6 147.5(3) . . ?
N3 Fe1 N1 74.0(3) . . ?
N8 Fe1 N1 107.8(3) . . ?
N10 Fe1 N1 92.9(3) . . ?
N6 Fe1 N1 96.9(3) . . ?
N3 Fe1 N5 74.3(3) . . ?
N8 Fe1 N5 103.6(3) . . ?
N10 Fe1 N5 91.2(3) . . ?
N6 Fe1 N5 96.3(3) . . ?
N1 Fe1 N5 148.3(3) . . ?
C1 N1 N2 104.1(8) . . ?
C1 N1 Fe1 142.0(7) . . ?
N2 N1 Fe1 113.9(6) . . ?
N1 N2 C3 111.7(7) . . ?
N1 N2 C4 119.1(8) . . ?
C3 N2 C4 129.2(8) . . ?
N1 C1 C2 112.1(9) . . ?
C3 C2 C1 106.0(9) . . ?
C2 C3 N2 106.0(9) . . ?
C9 N3 C4 117.0(9) . . ?
C9 N3 Fe1 121.4(7) . . ?
C4 N3 Fe1 121.4(6) . . ?
N3 C4 C5 123.0(9) . . ?
N3 C4 N2 111.5(8) . . ?
C5 C4 N2 125.5(9) . . ?
C4 C5 C6 118.6(9) . . ?
C5 C6 C8 119.9(9) . . ?
C5 C6 C7 118.8(9) . . ?
C8 C6 C7 121.1(8) . . ?
O1 C7 C6 113.6(8) . . ?
C9 C8 C6 116.1(8) . . ?
N3 C9 C8 125.3(9) . . ?
N3 C9 N4 111.4(8) . . ?
C8 C9 N4 123.2(8) . . ?
C10 N4 N5 110.9(8) . . ?
C10 N4 C9 129.8(8) . . ?
N5 N4 C9 119.2(7) . . ?
C12 N5 N4 105.3(7) . . ?
C12 N5 Fe1 141.0(7) . . ?
N4 N5 Fe1 113.1(6) . . ?
N4 C10 C11 107.5(8) . . ?
C10 C11 C12 104.6(9) . . ?
N5 C12 C11 111.7(9) . . ?
C24 N10 N9 103.9(8) . . ?
C24 N10 Fe1 141.0(7) . . ?
N9 N10 Fe1 114.5(6) . . ?
C22 N9 N10 111.6(8) . . ?
C22 N9 C21 130.0(9) . . ?
N10 N9 C21 118.4(8) . . ?
N6 C13 C14 110.4(8) . . ?
C15 C14 C13 105.4(8) . . ?
N7 C15 C14 108.0(9) . . ?
C16 N8 C21 117.8(9) . . ?
C16 N8 Fe1 121.2(7) . . ?
C21 N8 Fe1 120.8(6) . . ?
N8 C16 C17 124.8(10) . . ?
N8 C16 N7 112.1(9) . . ?
C17 C16 N7 123.0(9) . . ?
C16 C17 C18 116.2(9) . . ?
C17 C18 C20 120.6(9) . . ?
C17 C18 C19 120.1(9) . . ?
C20 C18 C19 119.2(8) . . ?
O2 C19 C18 111.3(8) . . ?
C21 C20 C18 116.8(9) . . ?
N8 C21 C20 123.7(9) . . ?
N8 C21 N9 112.0(8) . . ?
C20 C21 N9 124.3(9) . . ?
C15 N7 N6 111.6(8) . . ?
C15 N7 C16 131.4(9) . . ?
N6 N7 C16 117.1(8) . . ?
C13 N6 N7 104.7(8) . . ?
C13 N6 Fe1 139.6(7) . . ?
N7 N6 Fe1 115.7(6) . . ?
N9 C22 C23 107.5(9) . . ?
C22 C23 C24 105.3(9) . . ?
N10 C24 C23 111.6(9) . . ?
O6 Cl1 O5 109.8(4) . . ?
O6 Cl1 O3 107.3(4) . . ?
O5 Cl1 O3 109.5(5) . . ?
O6 Cl1 O4 111.2(4) . . ?
O5 Cl1 O4 109.6(4) . . ?
O3 Cl1 O4 109.4(4) . . ?
O8 Cl2 O10 108.5(5) . . ?
O8 Cl2 O9 109.1(5) . . ?
O10 Cl2 O9 110.9(5) . . ?
O8 Cl2 O7 109.2(4) . . ?
O10 Cl2 O7 108.9(4) . . ?
O9 Cl2 O7 110.2(5) . . ?

loop_
_geom_bond_atom_site_label_1
_geom_bond_atom_site_label_2
_geom_bond_distance
_geom_bond_site_symmetry_2
_geom_bond_publ_flag
Fe1 N3 2.107(9) . ?
Fe1 N8 2.117(8) . ?
Fe1 N10 2.158(8) . ?
Fe1 N6 2.159(8) . ?
Fe1 N1 2.172(8) . ?
Fe1 N5 2.184(8) . ?
N1 C1 1.345(12) . ?
N1 N2 1.369(11) . ?
N2 C3 1.385(12) . ?
N2 C4 1.416(12) . ?
C1 C2 1.392(14) . ?
C2 C3 1.372(14) . ?
N3 C9 1.333(12) . ?
N3 C4 1.345(13) . ?
C4 C5 1.370(14) . ?
C5 C6 1.386(13) . ?
C6 C8 1.400(12) . ?
C6 C7 1.516(13) . ?
C7 O1 1.405(11) . ?
C8 C9 1.376(13) . ?
C9 N4 1.437(12) . ?
N4 C10 1.356(12) . ?
N4 N5 1.362(11) . ?
N5 C12 1.322(12) . ?
C10 C11 1.371(14) . ?
C11 C12 1.402(13) . ?
N10 C24 1.336(12) . ?
N10 N9 1.374(12) . ?
N9 C22 1.350(13) . ?
N9 C21 1.407(12) . ?
C13 N6 1.349(12) . ?
C13 C14 1.408(13) . ?
C14 C15 1.366(13) . ?
C15 N7 1.339(13) . ?
N8 C16 1.339(13) . ?
N8 C21 1.343(12) . ?
C16 C17 1.368(14) . ?
C16 N7 1.436(13) . ?
C17 C18 1.403(13) . ?
C18 C20 1.416(14) . ?
C18 C19 1.521(14) . ?
C19 O2 1.423(11) . ?
C20 C21 1.370(14) . ?
N7 N6 1.371(11) . ?
C22 C23 1.358(14) . ?
C23 C24 1.400(13) . ?
Cl1 O6 1.431(8) . ?
Cl1 O5 1.445(8) . ?
Cl1 O3 1.449(8) . ?
Cl1 O4 1.452(7) . ?
Cl2 O8 1.447(8) . ?
Cl2 O10 1.448(8) . ?
Cl2 O9 1.456(8) . ?
Cl2 O7 1.456(8) . ?

loop_
_geom_torsion_atom_site_label_1
_geom_torsion_atom_site_label_2
_geom_torsion_atom_site_label_3
_geom_torsion_atom_site_label_4
_geom_torsion
_geom_torsion_site_symmetry_1
_geom_torsion_site_symmetry_2
_geom_torsion_site_symmetry_3
_geom_torsion_site_symmetry_4
_geom_torsion_publ_flag
N3 Fe1 N1 C1 180.0(12) . . . . ?
N8 Fe1 N1 C1 -5.1(12) . . . . ?
N10 Fe1 N1 C1 -79.0(11) . . . . ?
N6 Fe1 N1 C1 70.0(11) . . . . ?
N5 Fe1 N1 C1 -176.0(10) . . . . ?
N3 Fe1 N1 N2 -1.7(6) . . . . ?
N8 Fe1 N1 N2 173.3(6) . . . . ?
N10 Fe1 N1 N2 99.3(6) . . . . ?
N6 Fe1 N1 N2 -111.7(6) . . . . ?
N5 Fe1 N1 N2 2.3(10) . . . . ?
C1 N1 N2 C3 -0.1(11) . . . . ?
Fe1 N1 N2 C3 -179.1(6) . . . . ?
C1 N1 N2 C4 179.3(8) . . . . ?
Fe1 N1 N2 C4 0.3(10) . . . . ?
N2 N1 C1 C2 -1.6(11) . . . . ?
Fe1 N1 C1 C2 176.8(8) . . . . ?
N1 C1 C2 C3 2.7(12) . . . . ?
C1 C2 C3 N2 -2.5(11) . . . . ?
N1 N2 C3 C2 1.7(11) . . . . ?
C4 N2 C3 C2 -177.6(9) . . . . ?
N8 Fe1 N3 C9 68(4) . . . . ?
N10 Fe1 N3 C9 88.5(8) . . . . ?
N6 Fe1 N3 C9 -90.4(8) . . . . ?
N1 Fe1 N3 C9 178.2(8) . . . . ?
N5 Fe1 N3 C9 0.4(7) . . . . ?
N8 Fe1 N3 C4 -107(4) . . . . ?
N10 Fe1 N3 C4 -86.5(7) . . . . ?
N6 Fe1 N3 C4 94.6(7) . . . . ?
N1 Fe1 N3 C4 3.2(7) . . . . ?
N5 Fe1 N3 C4 -174.6(8) . . . . ?
C9 N3 C4 C5 -2.4(14) . . . . ?
Fe1 N3 C4 C5 172.8(7) . . . . ?
C9 N3 C4 N2 -179.1(8) . . . . ?
Fe1 N3 C4 N2 -3.9(11) . . . . ?
N1 N2 C4 N3 2.2(12) . . . . ?
C3 N2 C4 N3 -178.6(9) . . . . ?
N1 N2 C4 C5 -174.4(9) . . . . ?
C3 N2 C4 C5 4.8(16) . . . . ?
N3 C4 C5 C6 3.0(14) . . . . ?
N2 C4 C5 C6 179.2(9) . . . . ?
C4 C5 C6 C8 -2.4(14) . . . . ?
C4 C5 C6 C7 -176.9(9) . . . . ?
C5 C6 C7 O1 34.8(13) . . . . ?
C8 C6 C7 O1 -139.6(9) . . . . ?
C5 C6 C8 C9 1.4(14) . . . . ?
C7 C6 C8 C9 175.7(9) . . . . ?
C4 N3 C9 C8 1.4(14) . . . . ?
Fe1 N3 C9 C8 -173.8(8) . . . . ?
C4 N3 C9 N4 178.7(8) . . . . ?
Fe1 N3 C9 N4 3.4(11) . . . . ?
C6 C8 C9 N3 -1.0(15) . . . . ?
C6 C8 C9 N4 -177.9(9) . . . . ?
N3 C9 N4 C10 175.0(9) . . . . ?
C8 C9 N4 C10 -7.7(16) . . . . ?
N3 C9 N4 N5 -7.6(12) . . . . ?
C8 C9 N4 N5 169.7(8) . . . . ?
C10 N4 N5 C12 -1.2(10) . . . . ?
C9 N4 N5 C12 -179.1(8) . . . . ?
C10 N4 N5 Fe1 -174.1(6) . . . . ?
C9 N4 N5 Fe1 8.0(10) . . . . ?
N3 Fe1 N5 C12 -173.5(11) . . . . ?
N8 Fe1 N5 C12 11.4(11) . . . . ?
N10 Fe1 N5 C12 85.1(11) . . . . ?
N6 Fe1 N5 C12 -63.3(11) . . . . ?
N1 Fe1 N5 C12 -177.5(10) . . . . ?
N3 Fe1 N5 N4 -4.4(6) . . . . ?
N8 Fe1 N5 N4 -179.5(6) . . . . ?
N10 Fe1 N5 N4 -105.9(6) . . . . ?
N6 Fe1 N5 N4 105.7(6) . . . . ?
N1 Fe1 N5 N4 -8.4(9) . . . . ?
N5 N4 C10 C11 1.2(11) . . . . ?
C9 N4 C10 C11 178.8(9) . . . . ?
N4 C10 C11 C12 -0.7(11) . . . . ?
N4 N5 C12 C11 0.7(11) . . . . ?
Fe1 N5 C12 C11 170.3(8) . . . . ?
C10 C11 C12 N5 0.0(12) . . . . ?
N3 Fe1 N10 C24 -5.9(11) . . . . ?
N8 Fe1 N10 C24 172.2(11) . . . . ?
N6 Fe1 N10 C24 172.2(9) . . . . ?
N1 Fe1 N10 C24 -80.2(10) . . . . ?
N5 Fe1 N10 C24 68.3(10) . . . . ?
N3 Fe1 N10 N9 -174.9(6) . . . . ?
N8 Fe1 N10 N9 3.2(6) . . . . ?
N6 Fe1 N10 N9 3.2(9) . . . . ?
N1 Fe1 N10 N9 110.9(6) . . . . ?
N5 Fe1 N10 N9 -100.6(6) . . . . ?
C24 N10 N9 C22 -2.8(10) . . . . ?
Fe1 N10 N9 C22 170.1(6) . . . . ?
C24 N10 N9 C21 180.0(8) . . . . ?
Fe1 N10 N9 C21 -7.2(9) . . . . ?
N6 C13 C14 C15 1.1(10) . . . . ?
C13 C14 C15 N7 -0.1(10) . . . . ?
N3 Fe1 N8 C16 -163(4) . . . . ?
N10 Fe1 N8 C16 175.4(8) . . . . ?
N6 Fe1 N8 C16 -4.6(7) . . . . ?
N1 Fe1 N8 C16 87.6(8) . . . . ?
N5 Fe1 N8 C16 -97.3(8) . . . . ?
N3 Fe1 N8 C21 22(4) . . . . ?
N10 Fe1 N8 C21 1.0(7) . . . . ?
N6 Fe1 N8 C21 -179.0(8) . . . . ?
N1 Fe1 N8 C21 -86.8(7) . . . . ?
N5 Fe1 N8 C21 88.3(7) . . . . ?
C21 N8 C16 C17 2.3(15) . . . . ?
Fe1 N8 C16 C17 -172.2(7) . . . . ?
C21 N8 C16 N7 -179.9(8) . . . . ?
Fe1 N8 C16 N7 5.5(11) . . . . ?
N8 C16 C17 C18 -1.3(14) . . . . ?
N7 C16 C17 C18 -178.8(9) . . . . ?
C16 C17 C18 C20 -0.1(13) . . . . ?
C16 C17 C18 C19 178.7(9) . . . . ?
C17 C18 C19 O2 -35.6(12) . . . . ?
C20 C18 C19 O2 143.2(9) . . . . ?
C17 C18 C20 C21 0.5(14) . . . . ?
C19 C18 C20 C21 -178.3(9) . . . . ?
C16 N8 C21 C20 -1.9(14) . . . . ?
Fe1 N8 C21 C20 172.6(7) . . . . ?
C16 N8 C21 N9 -179.5(8) . . . . ?
Fe1 N8 C21 N9 -4.9(10) . . . . ?
C18 C20 C21 N8 0.6(14) . . . . ?
C18 C20 C21 N9 177.9(8) . . . . ?
C22 N9 C21 N8 -168.8(9) . . . . ?
N10 N9 C21 N8 7.8(11) . . . . ?
C22 N9 C21 C20 13.7(15) . . . . ?
N10 N9 C21 C20 -169.7(9) . . . . ?
C14 C15 N7 N6 -1.0(11) . . . . ?
C14 C15 N7 C16 -179.3(9) . . . . ?
N8 C16 N7 C15 175.3(10) . . . . ?
C17 C16 N7 C15 -6.9(16) . . . . ?
N8 C16 N7 N6 -2.9(12) . . . . ?
C17 C16 N7 N6 174.8(9) . . . . ?
C14 C13 N6 N7 -1.6(10) . . . . ?
C14 C13 N6 Fe1 179.6(7) . . . . ?
C15 N7 N6 C13 1.6(10) . . . . ?
C16 N7 N6 C13 -179.8(8) . . . . ?
C15 N7 N6 Fe1 -179.3(6) . . . . ?
C16 N7 N6 Fe1 -0.7(10) . . . . ?
N3 Fe1 N6 C13 -0.8(10) . . . . ?
N8 Fe1 N6 C13 -178.8(10) . . . . ?
N10 Fe1 N6 C13 -178.8(8) . . . . ?
N1 Fe1 N6 C13 74.7(9) . . . . ?
N5 Fe1 N6 C13 -76.4(10) . . . . ?
N3 Fe1 N6 N7 -179.4(6) . . . . ?
N8 Fe1 N6 N7 2.6(6) . . . . ?
N10 Fe1 N6 N7 2.6(9) . . . . ?
N1 Fe1 N6 N7 -104.0(6) . . . . ?
N5 Fe1 N6 N7 105.0(6) . . . . ?
N10 N9 C22 C23 1.5(11) . . . . ?
C21 N9 C22 C23 178.3(9) . . . . ?
N9 C22 C23 C24 0.5(11) . . . . ?
N9 N10 C24 C23 3.1(10) . . . . ?
Fe1 N10 C24 C23 -166.6(8) . . . . ?
C22 C23 C24 N10 -2.3(11) . . . . ?
